data_4317803
loop_
_publ_author_name
'Yoshihiro Matano'
'Hazumi Nomura'
'Hitomi Suzuki'

_publ_contact_author_email ' matano@kuchem.kyoto-u.ac.jp '
_publ_contact_author_fax ' +81-75-753-4000 '
_publ_contact_author_name ' Yoshihiro Matano'
_publ_section_title
;
 Synthesis and Structural Comparison of Triaryl(sulfonylimino)pnictoranes
;
_journal_name_full 'Inorganic Chemistry'
_journal_page_first 1940
_journal_page_last 1948
_journal_paper_doi 10.1021/ic0110575
_journal_volume 41
_journal_year 2002
_chemical_formula_moiety 'C22 H21 Bi F3 N O2 S '
_chemical_formula_sum 'C22 H21 Bi F3 N O2 S'
_chemical_formula_weight 629.45
_space_group_IT_number 2
_symmetry_cell_setting triclinic
_symmetry_Int_Tables_number 2
_symmetry_space_group_name_Hall '-P 1'
_symmetry_space_group_name_H-M 'P -1'
_cell_angle_alpha 92.361(9)
_cell_angle_beta 108.031(8)
_cell_angle_gamma 74.032(7)
_cell_formula_units_Z 2
_cell_length_a 10.507(1)
_cell_length_b 12.553(1)
_cell_length_c 9.377(1)
_cell_measurement_reflns_used 25
_cell_measurement_temperature 295.2
_cell_measurement_theta_max 13.2
_cell_measurement_theta_min 10.8
_cell_volume 1129.4(2)
_computing_cell_refinement 'MSC/AFC Diffractometer Control'
_computing_data_collection 'MSC/AFC Diffractometer Control'
_computing_data_reduction 'teXsan Ver. 1.11'
_computing_publication_material 'teXsan Ver. 1.11'
_computing_structure_refinement 'teXsan Ver. 1.10'
_computing_structure_solution 'DIRDIF94 (PATTY)'
_diffrn_measured_fraction_theta_full 0.9975
_diffrn_measured_fraction_theta_max 0.9975
_diffrn_measurement_device_type 'Rigaku AFC7S'
_diffrn_measurement_method \w-2\q
_diffrn_radiation_type 'Mo K\a'
_diffrn_radiation_wavelength 0.7107
_diffrn_reflns_av_R_equivalents 0.034
_diffrn_reflns_limit_h_max 13
_diffrn_reflns_limit_h_min -12
_diffrn_reflns_limit_k_max 16
_diffrn_reflns_limit_k_min -16
_diffrn_reflns_limit_l_max 0
_diffrn_reflns_limit_l_min -12
_diffrn_reflns_number 5433
_diffrn_reflns_theta_full 27.42
_diffrn_reflns_theta_max 27.42
_diffrn_standards_decay_% 23.03
_diffrn_standards_interval_count 150
_diffrn_standards_number 3
_exptl_absorpt_coefficient_mu 7.926
_exptl_absorpt_correction_T_max 1.000
_exptl_absorpt_correction_T_min 0.902
_exptl_absorpt_correction_type psi-scan
_exptl_absorpt_process_details '(North, Phillips & Mathews, 1968)'
_exptl_crystal_colour colorless
_exptl_crystal_density_diffrn 1.851
_exptl_crystal_density_method 'not measured'
_exptl_crystal_description prismatic
_exptl_crystal_size_max 0.200
_exptl_crystal_size_mid 0.100
_exptl_crystal_size_min 0.100
_refine_diff_density_max 1.29
_refine_diff_density_min -1.57
_refine_ls_extinction_coef 0.027(2)
_refine_ls_extinction_method 'Zachariasen(1967) type 2 Gaussian isotropic'
_refine_ls_goodness_of_fit_ref 1.101
_refine_ls_hydrogen_treatment noref
_refine_ls_number_parameters 272
_refine_ls_number_reflns 5122
_refine_ls_R_factor_gt 0.0451
_refine_ls_shift/su_max 0.0060
_refine_ls_structure_factor_coef Fsqd
_refine_ls_weighting_details 'w = 1/[\s^2^(Fo^2^) + (0.08300(Max(Fo^2^,0) + 2Fc^2^)/3)^2^]'
_refine_ls_weighting_scheme calc
_refine_ls_wR_factor_ref 0.1346
_reflns_number_gt 4098
_reflns_number_total 5122
_reflns_threshold_expression F^2^>2.0\s(F^2^)
_cod_data_source_file ic0110575_6.cif
_cod_data_source_block (o-Tol)3Bi_NSO2CF3
_cod_original_cell_volume 1129.3(2)
_cod_original_sg_symbol_H-M 'P -1 '
_cod_original_formula_sum 'C22 H21 Bi F3 N O2 S '
_cod_database_code 4317803

loop_
_symmetry_equiv_pos_as_xyz
x,y,z
-x,-y,-z

loop_
_atom_site_label
_atom_site_type_symbol
_atom_site_fract_x
_atom_site_fract_y
_atom_site_fract_z
_atom_site_U_iso_or_equiv
_atom_site_adp_type
_atom_site_occupancy
_atom_site_calc_flag
_atom_site_refinement_flags
_atom_site_disorder_assembly
_atom_site_disorder_group
Bi Bi 0.15233(3) 0.19298(2) 0.17752(3) 0.04451(9) Uani 1.00 d . . .
S S -0.1499(2) 0.2899(2) 0.2026(2) 0.0498(5) Uani 1.00 d . . .
F(1) F -0.3278(7) 0.1871(5) 0.0307(8) 0.089(2) Uani 1.00 d . . .
F(2) F -0.3813(6) 0.3585(6) -0.0232(8) 0.085(2) Uani 1.00 d . . .
F(3) F -0.2122(7) 0.2495(8) -0.0836(7) 0.110(3) Uani 1.00 d . . .
O(1) O -0.1262(7) 0.3931(5) 0.1748(8) 0.069(2) Uani 1.00 d . . .
O(2) O -0.2303(7) 0.2907(6) 0.3042(8) 0.075(2) Uani 1.00 d . . .
N N -0.0251(7) 0.1865(6) 0.2349(9) 0.055(2) Uani 1.00 d . . .
C(1) C 0.2866(8) 0.0279(6) 0.2820(8) 0.050(2) Uani 1.00 d . . .
C(2) C 0.4213(9) -0.0101(8) 0.2734(10) 0.060(2) Uani 1.00 d . . .
C(3) C 0.499(1) -0.1162(10) 0.341(1) 0.075(3) Uani 1.00 d . . .
C(4) C 0.441(1) -0.1763(9) 0.409(1) 0.085(3) Uani 1.00 d . . .
C(5) C 0.307(1) -0.1371(8) 0.415(1) 0.073(3) Uani 1.00 d . . .
C(6) C 0.2267(9) -0.0323(7) 0.3484(10) 0.057(2) Uani 1.00 d . . .
C(7) C 0.2275(8) 0.3322(6) 0.3006(9) 0.049(2) Uani 1.00 d . . .
C(8) C 0.3098(9) 0.3858(7) 0.259(1) 0.059(2) Uani 1.00 d . . .
C(9) C 0.347(1) 0.4726(9) 0.352(1) 0.073(3) Uani 1.00 d . . .
C(10) C 0.305(1) 0.4990(9) 0.471(1) 0.080(3) Uani 1.00 d . . .
C(11) C 0.223(1) 0.4441(9) 0.514(1) 0.072(3) Uani 1.00 d . . .
C(12) C 0.1844(10) 0.3589(8) 0.4272(10) 0.060(2) Uani 1.00 d . . .
C(13) C 0.1123(8) 0.1795(6) -0.0687(8) 0.046(2) Uani 1.00 d . . .
C(14) C 0.0519(8) 0.2721(6) -0.1673(9) 0.048(2) Uani 1.00 d . . .
C(15) C 0.0251(10) 0.2499(8) -0.3213(10) 0.058(2) Uani 1.00 d . . .
C(16) C 0.060(1) 0.1443(8) -0.3685(10) 0.064(3) Uani 1.00 d . . .
C(17) C 0.1228(10) 0.0555(7) -0.2670(10) 0.056(2) Uani 1.00 d . . .
C(18) C 0.1479(9) 0.0718(7) -0.1141(9) 0.053(2) Uani 1.00 d . . .
C(19) C -0.2728(10) 0.2702(8) 0.024(1) 0.063(3) Uani 1.00 d . . .
C(20) C 0.484(1) 0.058(1) 0.201(1) 0.079(4) Uani 1.00 d . . .
C(21) C 0.361(1) 0.3593(10) 0.126(1) 0.083(4) Uani 1.00 d . . .
C(22) C 0.010(1) 0.3888(7) -0.121(1) 0.064(3) Uani 1.00 d . . .
H(1) H 0.5943 -0.1465 0.3393 0.0903 Uiso 1.00 calc . . .
H(2) H 0.4980 -0.2474 0.4584 0.0904 Uiso 1.00 calc . . .
H(3) H 0.2697 -0.1813 0.4633 0.0823 Uiso 1.00 calc . . .
H(4) H 0.1304 -0.0045 0.3443 0.0669 Uiso 1.00 calc . . .
H(5) H 0.4055 0.5133 0.3275 0.0846 Uiso 1.00 calc . . .
H(6) H 0.3286 0.5581 0.5297 0.0903 Uiso 1.00 calc . . .
H(7) H 0.1935 0.4640 0.6041 0.0826 Uiso 1.00 calc . . .
H(8) H 0.1291 0.3182 0.4535 0.0729 Uiso 1.00 calc . . .
H(9) H -0.0201 0.3120 -0.3945 0.0715 Uiso 1.00 calc . . .
H(10) H 0.0379 0.1305 -0.4747 0.0747 Uiso 1.00 calc . . .
H(11) H 0.1515 -0.0177 -0.3011 0.0666 Uiso 1.00 calc . . .
H(12) H 0.1873 0.0102 -0.0433 0.0652 Uiso 1.00 calc . . .
H(13) H 0.5659 0.0709 0.2758 0.0867 Uiso 1.00 calc . . .
H(14) H 0.5151 0.0183 0.1235 0.0867 Uiso 1.00 calc . . .
H(15) H 0.4211 0.1266 0.1627 0.0867 Uiso 1.00 calc . . .
H(16) H 0.3278 0.2991 0.0733 0.0903 Uiso 1.00 calc . . .
H(17) H 0.3290 0.4213 0.0574 0.0903 Uiso 1.00 calc . . .
H(18) H 0.4605 0.3353 0.1567 0.0903 Uiso 1.00 calc . . .
H(19) H 0.0351 0.3901 -0.0147 0.0722 Uiso 1.00 calc . . .
H(20) H 0.0539 0.4339 -0.1570 0.0722 Uiso 1.00 calc . . .
H(21) H -0.0891 0.4187 -0.1620 0.0722 Uiso 1.00 calc . . .

loop_
_atom_site_aniso_label
_atom_site_aniso_U_11
_atom_site_aniso_U_22
_atom_site_aniso_U_33
_atom_site_aniso_U_12
_atom_site_aniso_U_13
_atom_site_aniso_U_23
Bi 0.0477(2) 0.0427(2) 0.0394(2) -0.0066(1) 0.0126(1) -0.0009(1)
S 0.053(1) 0.0473(10) 0.048(1) -0.0085(8) 0.0177(8) -0.0038(8)
F(1) 0.072(4) 0.074(4) 0.111(5) -0.029(3) 0.003(3) -0.009(4)
F(2) 0.063(4) 0.083(4) 0.089(4) -0.007(3) 0.004(3) 0.020(3)
F(3) 0.074(4) 0.202(9) 0.051(3) -0.038(5) 0.017(3) -0.023(4)
O(1) 0.073(4) 0.046(3) 0.085(5) -0.015(3) 0.018(4) -0.001(3)
O(2) 0.069(4) 0.091(5) 0.065(4) -0.003(4) 0.036(3) -0.001(4)
N 0.044(4) 0.063(4) 0.063(4) -0.009(3) 0.026(3) 0.010(3)
C(1) 0.053(4) 0.039(4) 0.041(4) 0.005(3) 0.006(3) 0.002(3)
C(2) 0.050(4) 0.067(5) 0.050(5) 0.005(4) 0.012(4) -0.001(4)
C(3) 0.057(5) 0.075(7) 0.069(6) 0.011(5) 0.007(5) 0.003(5)
C(4) 0.080(7) 0.059(6) 0.075(7) 0.006(5) -0.011(6) 0.005(5)
C(5) 0.084(7) 0.057(5) 0.069(6) -0.018(5) 0.007(5) 0.011(5)
C(6) 0.058(5) 0.054(5) 0.053(5) -0.011(4) 0.011(4) 0.006(4)
C(7) 0.052(4) 0.038(3) 0.054(4) -0.012(3) 0.010(3) -0.009(3)
C(8) 0.052(5) 0.047(4) 0.075(6) -0.016(4) 0.014(4) -0.002(4)
C(9) 0.055(5) 0.063(6) 0.096(8) -0.018(4) 0.016(5) -0.007(5)
C(10) 0.072(7) 0.065(6) 0.089(8) -0.021(5) 0.004(6) -0.024(6)
C(11) 0.070(6) 0.071(6) 0.061(6) -0.005(5) 0.012(5) -0.016(5)
C(12) 0.061(5) 0.059(5) 0.052(5) -0.015(4) 0.007(4) -0.014(4)
C(13) 0.055(4) 0.050(4) 0.030(3) -0.011(3) 0.012(3) 0.000(3)
C(14) 0.055(4) 0.045(4) 0.042(4) -0.008(3) 0.015(3) 0.004(3)
C(15) 0.061(5) 0.066(5) 0.043(4) -0.012(4) 0.013(4) 0.011(4)
C(16) 0.075(6) 0.070(6) 0.047(5) -0.018(5) 0.022(4) -0.007(4)
C(17) 0.063(5) 0.057(5) 0.052(5) -0.017(4) 0.021(4) -0.014(4)
C(18) 0.063(5) 0.046(4) 0.044(4) -0.005(4) 0.016(4) 0.000(3)
C(19) 0.051(5) 0.066(5) 0.065(5) -0.007(4) 0.013(4) 0.004(4)
C(20) 0.065(6) 0.103(9) 0.066(6) -0.011(6) 0.023(5) 0.007(6)
C(21) 0.083(7) 0.082(7) 0.098(9) -0.026(6) 0.044(7) 0.001(6)
C(22) 0.082(6) 0.047(4) 0.060(5) -0.010(4) 0.020(5) 0.005(4)

loop_
_atom_type_symbol
_atom_type_description
_atom_type_scat_dispersion_real
_atom_type_scat_dispersion_imag
_atom_type_scat_source
C C 0.003 0.002
;International Tables for Crystallography
(1992, Vol. C, Tables 4.2.6.8 and 6.1.1.1)
;
H H 0.000 0.000
;International Tables for Crystallography
(1992, Vol. C, Table 6.1.1.2)
;
Bi Bi -4.108 10.257
;International Tables for Crystallography
(1992, Vol. C, Tables 4.2.6.8 and 6.1.1.1)
;
F F 0.017 0.010
;International Tables for Crystallography
(1992, Vol. C, Tables 4.2.6.8 and 6.1.1.1)
;
N N 0.006 0.003
;International Tables for Crystallography
(1992, Vol. C, Tables 4.2.6.8 and 6.1.1.1)
;
S S 0.125 0.123
;International Tables for Crystallography
(1992, Vol. C, Tables 4.2.6.8 and 6.1.1.1)
;
O O 0.011 0.006
;International Tables for Crystallography
(1992, Vol. C, Tables 4.2.6.8 and 6.1.1.1)
;

loop_
_geom_angle_atom_site_label_1
_geom_angle_atom_site_label_2
_geom_angle_atom_site_label_3
_geom_angle
_geom_angle_site_symmetry_1
_geom_angle_site_symmetry_2
_geom_angle_site_symmetry_3
_geom_angle_publ_flag
N Bi C(1) 96.4(3) . . . yes
N Bi C(7) 107.3(3) . . . yes
N Bi C(13) 110.1(3) . . . yes
C(1) Bi C(7) 111.9(3) . . . yes
C(1) Bi C(13) 106.3(3) . . . yes
C(7) Bi C(13) 122.0(3) . . . yes
O(1) S O(2) 116.7(4) . . . yes
O(1) S N 117.2(4) . . . yes
O(1) S C(19) 102.6(4) . . . yes
O(2) S N 110.6(4) . . . yes
O(2) S C(19) 100.9(5) . . . yes
N S C(19) 106.5(4) . . . yes
Bi N S 118.6(4) . . . yes
Bi C(1) C(2) 119.7(6) . . . yes
Bi C(1) C(6) 116.3(6) . . . yes
C(2) C(1) C(6) 124.0(8) . . . yes
C(1) C(2) C(3) 116.1(9) . . . yes
C(1) C(2) C(20) 122.8(8) . . . yes
C(3) C(2) C(20) 121.1(9) . . . yes
C(2) C(3) C(4) 120.5(10) . . . yes
C(2) C(3) H(1) 119.4 . . . no
C(4) C(3) H(1) 120.0 . . . no
C(3) C(4) C(5) 122.4(10) . . . yes
C(3) C(4) H(2) 119.0 . . . no
C(5) C(4) H(2) 118.5 . . . no
C(4) C(5) C(6) 118.5(10) . . . yes
C(4) C(5) H(3) 120.2 . . . no
C(6) C(5) H(3) 121.3 . . . no
C(1) C(6) C(5) 118.5(9) . . . yes
C(1) C(6) H(4) 120.6 . . . no
C(5) C(6) H(4) 120.8 . . . no
Bi C(7) C(8) 124.3(6) . . . yes
Bi C(7) C(12) 113.0(6) . . . yes
C(8) C(7) C(12) 122.7(7) . . . yes
C(7) C(8) C(9) 116.0(9) . . . yes
C(7) C(8) C(21) 125.0(8) . . . yes
C(9) C(8) C(21) 119.0(9) . . . yes
C(8) C(9) C(10) 121.5(10) . . . yes
C(8) C(9) H(5) 119.6 . . . no
C(10) C(9) H(5) 118.9 . . . no
C(9) C(10) C(11) 122.4(9) . . . yes
C(9) C(10) H(6) 120.3 . . . no
C(11) C(10) H(6) 117.4 . . . no
C(10) C(11) C(12) 118.4(10) . . . yes
C(10) C(11) H(7) 121.5 . . . no
C(12) C(11) H(7) 120.1 . . . no
C(7) C(12) C(11) 119.0(9) . . . yes
C(7) C(12) H(8) 119.8 . . . no
C(11) C(12) H(8) 121.2 . . . no
Bi C(13) C(14) 121.8(6) . . . yes
Bi C(13) C(18) 114.4(5) . . . yes
C(14) C(13) C(18) 123.7(7) . . . yes
C(13) C(14) C(15) 115.4(7) . . . yes
C(13) C(14) C(22) 124.7(7) . . . yes
C(15) C(14) C(22) 119.9(7) . . . yes
C(14) C(15) C(16) 121.9(8) . . . yes
C(14) C(15) H(9) 118.2 . . . no
C(16) C(15) H(9) 119.9 . . . no
C(15) C(16) C(17) 120.8(8) . . . yes
C(15) C(16) H(10) 120.6 . . . no
C(17) C(16) H(10) 118.5 . . . no
C(16) C(17) C(18) 120.0(8) . . . yes
C(16) C(17) H(11) 120.0 . . . no
C(18) C(17) H(11) 119.9 . . . no
C(13) C(18) C(17) 118.2(7) . . . yes
C(13) C(18) H(12) 121.3 . . . no
C(17) C(18) H(12) 120.5 . . . no
S C(19) F(1) 113.1(7) . . . yes
S C(19) F(2) 112.4(7) . . . yes
S C(19) F(3) 111.2(7) . . . yes
F(1) C(19) F(2) 104.8(8) . . . yes
F(1) C(19) F(3) 107.7(9) . . . yes
F(2) C(19) F(3) 107.2(9) . . . yes
C(2) C(20) H(13) 109.5 . . . no
C(2) C(20) H(14) 110.5 . . . no
C(2) C(20) H(15) 111.6 . . . no
H(13) C(20) H(14) 106.8 . . . no
H(13) C(20) H(15) 108.3 . . . no
H(14) C(20) H(15) 109.9 . . . no
C(8) C(21) H(16) 110.0 . . . no
C(8) C(21) H(17) 111.3 . . . no
C(8) C(21) H(18) 110.9 . . . no
H(16) C(21) H(17) 107.7 . . . no
H(16) C(21) H(18) 107.3 . . . no
H(17) C(21) H(18) 109.5 . . . no
C(14) C(22) H(19) 109.9 . . . no
C(14) C(22) H(20) 110.4 . . . no
C(14) C(22) H(21) 109.8 . . . no
H(19) C(22) H(20) 109.1 . . . no
H(19) C(22) H(21) 108.8 . . . no
H(20) C(22) H(21) 108.8 . . . no

loop_
_geom_bond_atom_site_label_1
_geom_bond_atom_site_label_2
_geom_bond_distance
_geom_bond_site_symmetry_1
_geom_bond_site_symmetry_2
_geom_bond_publ_flag
Bi N 2.117(6) . . yes
Bi C(1) 2.224(7) . . yes
Bi C(7) 2.245(7) . . yes
Bi C(13) 2.224(7) . . yes
S O(1) 1.433(7) . . yes
S O(2) 1.454(7) . . yes
S N 1.532(7) . . yes
S C(19) 1.83(1) . . yes
F(1) C(19) 1.34(1) . . yes
F(2) C(19) 1.33(1) . . yes
F(3) C(19) 1.33(1) . . yes
C(1) C(2) 1.39(1) . . yes
C(1) C(6) 1.38(1) . . yes
C(2) C(3) 1.41(1) . . yes
C(2) C(20) 1.50(2) . . yes
C(3) C(4) 1.37(2) . . yes
C(3) H(1) 0.975 . . no
C(4) C(5) 1.38(2) . . yes
C(4) H(2) 0.969 . . no
C(5) C(6) 1.40(1) . . yes
C(5) H(3) 0.954 . . no
C(6) H(4) 0.965 . . no
C(7) C(8) 1.38(1) . . yes
C(7) C(12) 1.39(1) . . yes
C(8) C(9) 1.43(1) . . yes
C(8) C(21) 1.49(1) . . yes
C(9) C(10) 1.32(2) . . yes
C(9) H(5) 0.980 . . no
C(10) C(11) 1.39(2) . . yes
C(10) H(6) 0.951 . . no
C(11) C(12) 1.39(1) . . yes
C(11) H(7) 0.991 . . no
C(12) H(8) 0.960 . . no
C(13) C(14) 1.39(1) . . yes
C(13) C(18) 1.39(1) . . yes
C(14) C(15) 1.41(1) . . yes
C(14) C(22) 1.50(1) . . yes
C(15) C(16) 1.37(1) . . yes
C(15) H(9) 0.971 . . no
C(16) C(17) 1.37(1) . . yes
C(16) H(10) 0.970 . . no
C(17) C(18) 1.39(1) . . yes
C(17) H(11) 0.960 . . no
C(18) H(12) 0.952 . . no
C(20) H(13) 0.975 . . no
C(20) H(14) 0.957 . . no
C(20) H(15) 0.938 . . no
C(21) H(16) 0.974 . . no
C(21) H(17) 0.947 . . no
C(21) H(18) 0.952 . . no
C(22) H(19) 0.952 . . no
C(22) H(20) 0.952 . . no
C(22) H(21) 0.956 . . no

loop_
_geom_contact_atom_site_label_1
_geom_contact_atom_site_label_2
_geom_contact_distance
_geom_contact_site_symmetry_1
_geom_contact_site_symmetry_2
_geom_contact_publ_flag
F(1) C(18) 3.27(1) . 2_555 ?
F(1) C(17) 3.58(1) . 2_555 ?
F(1) C(3) 3.60(1) . 2_555 ?
F(2) C(21) 3.41(1) . 1_455 ?
F(3) C(5) 3.34(1) . 2_555 ?
F(3) C(4) 3.52(1) . 2_555 ?
O(1) C(22) 3.40(1) . 2_565 ?
O(2) C(10) 3.39(1) . 2_566 ?
N C(17) 3.51(1) . 2_555 ?
N C(16) 3.57(1) . 1_556 ?
C(22) C(22) 3.53(2) . 2_565 ?

loop_
_geom_torsion_atom_site_label_1
_geom_torsion_atom_site_label_2
_geom_torsion_atom_site_label_3
_geom_torsion_atom_site_label_4
_geom_torsion
_geom_torsion_site_symmetry_1
_geom_torsion_site_symmetry_2
_geom_torsion_site_symmetry_3
_geom_torsion_site_symmetry_4
_geom_torsion_publ_flag
Bi N S O(1) -16.9(7) . . . . yes
Bi N S O(2) -154.1(5) . . . . yes
Bi N S C(19) 97.1(5) . . . . yes
Bi C(1) C(2) C(3) -179.4(7) . . . . yes
Bi C(1) C(2) C(20) 2(1) . . . . yes
Bi C(1) C(6) C(5) 179.7(7) . . . . yes
Bi C(7) C(8) C(9) 180.0(7) . . . . yes
Bi C(7) C(8) C(21) 0(1) . . . . yes
Bi C(7) C(12) C(11) -179.7(7) . . . . yes
Bi C(13) C(14) C(15) -176.2(6) . . . . yes
Bi C(13) C(14) C(22) 0(1) . . . . yes
Bi C(13) C(18) C(17) 178.3(7) . . . . yes
S N Bi C(1) 173.4(5) . . . . yes
S N Bi C(7) 58.0(6) . . . . yes
S N Bi C(13) -76.7(5) . . . . yes
F(1) C(19) S O(1) -169.7(7) . . . . yes
F(1) C(19) S O(2) -48.9(8) . . . . yes
F(1) C(19) S N 66.6(8) . . . . yes
F(2) C(19) S O(1) -51.2(8) . . . . yes
F(2) C(19) S O(2) 69.6(8) . . . . yes
F(2) C(19) S N -174.9(7) . . . . yes
F(3) C(19) S O(1) 69.0(8) . . . . yes
F(3) C(19) S O(2) -170.2(8) . . . . yes
F(3) C(19) S N -54.7(8) . . . . yes
N Bi C(1) C(2) 179.2(7) . . . . yes
N Bi C(1) C(6) 1.2(7) . . . . yes
N Bi C(7) C(8) -158.3(7) . . . . yes
N Bi C(7) C(12) 22.7(7) . . . . yes
N Bi C(13) C(14) 87.9(7) . . . . yes
N Bi C(13) C(18) -89.9(7) . . . . yes
C(1) Bi C(7) C(8) 97.2(7) . . . . yes
C(1) Bi C(7) C(12) -81.8(7) . . . . yes
C(1) Bi C(13) C(14) -168.8(6) . . . . yes
C(1) Bi C(13) C(18) 13.4(7) . . . . yes
C(1) C(2) C(3) C(4) 0(1) . . . . yes
C(1) C(6) C(5) C(4) -1(1) . . . . yes
C(2) C(1) Bi C(7) -69.3(7) . . . . yes
C(2) C(1) Bi C(13) 66.1(7) . . . . yes
C(2) C(1) C(6) C(5) 1(1) . . . . yes
C(2) C(3) C(4) C(5) 0(1) . . . . yes
C(3) C(2) C(1) C(6) -1(1) . . . . yes
C(3) C(4) C(5) C(6) 0(1) . . . . yes
C(4) C(3) C(2) C(20) 178(1) . . . . yes
C(6) C(1) Bi C(7) 112.7(7) . . . . yes
C(6) C(1) Bi C(13) -111.9(6) . . . . yes
C(6) C(1) C(2) C(20) -179.5(9) . . . . yes
C(7) Bi C(13) C(14) -39.0(8) . . . . yes
C(7) Bi C(13) C(18) 143.2(6) . . . . yes
C(7) C(8) C(9) C(10) 0(1) . . . . yes
C(7) C(12) C(11) C(10) 0(1) . . . . yes
C(8) C(7) Bi C(13) -30.1(8) . . . . yes
C(8) C(7) C(12) C(11) 1(1) . . . . yes
C(8) C(9) C(10) C(11) 0(1) . . . . yes
C(9) C(8) C(7) C(12) -1(1) . . . . yes
C(9) C(10) C(11) C(12) 0(1) . . . . yes
C(10) C(9) C(8) C(21) -179(1) . . . . yes
C(12) C(7) Bi C(13) 150.8(6) . . . . yes
C(12) C(7) C(8) C(21) 178.8(10) . . . . yes
C(13) C(14) C(15) C(16) -1(1) . . . . yes
C(13) C(18) C(17) C(16) -2(1) . . . . yes
C(14) C(13) C(18) C(17) 0(1) . . . . yes
C(14) C(15) C(16) C(17) 0(1) . . . . yes
C(15) C(14) C(13) C(18) 1(1) . . . . yes
C(15) C(16) C(17) C(18) 1(1) . . . . yes
C(16) C(15) C(14) C(22) -179.1(9) . . . . yes
C(18) C(13) C(14) C(22) 178.5(9) . . . . yes
C(18) C(13) C(14) C(22) 178.5(9) . . . . yes

loop_
_cod_related_entry_id
_cod_related_entry_database
_cod_related_entry_code
1 ChemSpider 30661047
